data_1520782
loop_
_publ_author_name
'Andersson, S.'
'Jahnberg, L.'

_publ_section_title
;
 Crystal structure studies on the homologous series Tin O2n-1 Vn O2n-1
 Tin-2 Cr2 O2n-1
;
_journal_name_full 'Arkiv foer Kemi'
_journal_page_first 413
_journal_page_last 426
_journal_volume 21
_journal_year 1963
_chemical_formula_sum 'O15 Ti8'
_chemical_name_systematic 'Ti8 O15'
_space_group_IT_number 2
_symmetry_space_group_name_Hall '-P 1'
_symmetry_space_group_name_H-M 'P -1'
_cell_angle_alpha 97.2
_cell_angle_beta 128.8
_cell_angle_gamma 109.6
_cell_formula_units_Z 4
_cell_length_a 5.57
_cell_length_b 7.1
_cell_length_c 37.46
_cell_volume 967.412
_citation_journal_id_ASTM ARKEAD
_cod_data_source_file Andersson_ARKEAD_1963_1401.cif
_cod_data_source_block O15Ti8
_cod_original_cell_volume 967.4123
_cod_database_code 1520782

loop_
_symmetry_equiv_pos_as_xyz
x,y,z
-x,-y,-z

loop_
_atom_site_label
_atom_site_type_symbol
_atom_site_fract_x
_atom_site_fract_y
_atom_site_fract_z
_atom_site_occupancy
_atom_site_U_iso_or_equiv
Ti14 Ti 0.9 0.9 0.4 1 0.0
O28 O 0.961 0.461 0.461 1 0.0
Ti5 Ti 0.833 0 0.167 1 0.0
O15 O 0.209 0.284 0.246 1 0.0
O12 O 0.058 0.816 0.187 1 0.0
Ti8 Ti 0.567 0.9 0.233 1 0.0
O6 O 0.428 0.761 0.095 1 0.0
Ti15 Ti 0.633 0.3 0.467 1 0.0
O4 O 0.591 0.016 0.054 1 0.0
O10 O 0.161 0.161 0.161 1 0.0
O3 O 0.039 0.039 0.039 1 0.0
O5 O 0.876 0.784 0.08 1 0.0
Ti10 Ti 0.433 0.6 0.267 1 0.0
Ti1 Ti 0.367 0.2 0.033 1 0.0
O25 O 0.572 0.739 0.405 1 0.0
O8 O 0.324 0.416 0.12 1 0.0
Ti6 Ti 0.833 0.5 0.167 1 0.0
Ti3 Ti 0.1 0.1 0.1 1 0.0
O16 O 0.791 0.216 0.254 1 0.0
O11 O 0.505 0.839 0.172 1 0.0
O18 O 0.658 0.916 0.287 1 0.0
Ti4 Ti 0.1 0.6 0.1 1 0.0
O2 O 0.695 0.361 0.028 1 0.0
O23 O 0.676 0.084 0.38 1 0.0
Ti16 Ti 0.633 0.8 0.467 1 0.0
O27 O 0.409 0.484 0.446 1 0.0
O19 O 0.942 0.684 0.313 1 0.0
O30 O 0.858 0.116 0.487 1 0.0
Ti12 Ti 0.167 0.5 0.333 1 0.0
O22 O 0.391 0.316 0.354 1 0.0
Ti2 Ti 0.367 0.7 0.033 1 0.0
O24 O 0.228 0.061 0.395 1 0.0
O9 O 0.609 0.184 0.146 1 0.0
O14 O 0.895 0.561 0.228 1 0.0
O1 O 0.142 0.384 0.013 1 0.0
Ti9 Ti 0.433 0.1 0.267 1 0.0
O26 O 0.124 0.716 0.42 1 0.0
O29 O 0.305 0.139 0.472 1 0.0
O21 O 0.839 0.339 0.339 1 0.0
O20 O 0.495 0.661 0.328 1 0.0
O7 O 0.772 0.439 0.105 1 0.0
O13 O 0.342 0.584 0.213 1 0.0
Ti11 Ti 0.167 0 0.333 1 0.0
Ti7 Ti 0.567 0.4 0.233 1 0.0
Ti13 Ti 0.9 0.4 0.4 1 0.0
O17 O 0.105 0.939 0.272 1 0.0
